data_2213196
loop_
_publ_author_name
'Fan Zhang'
'Xie, Cheng-Zhi'
'Wang, Xiao-Qing'
'Shen, Guang-Qiu'
'Shen, De-Zhong'

_publ_section_title
;
 Iodidobis(1,10-phenanthroline)copper(II) perchlorate
;
_journal_coeditor_code BX2075
_journal_issue 5
_journal_name_full 'Acta Crystallographica Section E'
_journal_page_first m1531
_journal_page_last m1531
_journal_paper_doi 10.1107/S160053680702048X
_journal_volume 63
_journal_year 2007
_chemical_formula_iupac '[Cu I (C12 H8 N2)2] Cl O4'
_chemical_formula_moiety 'C24 H16 Cu I N4 +, Cl O4 -'
_chemical_formula_sum 'C24 H16 Cl Cu I N4 O4'
_chemical_formula_weight 650.30
_chemical_name_systematic
;
Iodidobis(1,10-phenanthroline)copper(II) perchlorate
;
_space_group_IT_number 15
_symmetry_cell_setting monoclinic
_symmetry_space_group_name_Hall '-C 2yc'
_symmetry_space_group_name_H-M 'C 1 2/c 1'
_atom_sites_solution_hydrogens geom
_atom_sites_solution_primary direct
_atom_sites_solution_secondary difmap
_audit_creation_method SHELXL-97
_cell_angle_alpha 90.00
_cell_angle_beta 113.30(3)
_cell_angle_gamma 90.00
_cell_formula_units_Z 4
_cell_length_a 16.740(3)
_cell_length_b 11.796(2)
_cell_length_c 12.558(3)
_cell_measurement_reflns_used 8209
_cell_measurement_temperature 295(2)
_cell_measurement_theta_max 25.6
_cell_measurement_theta_min 3.1
_cell_volume 2277.5(9)
_computing_cell_refinement RAPID-AUTO
_computing_data_collection 'RAPID-AUTO (Rigaku, 2004)'
_computing_data_reduction RAPID-AUTO
_computing_molecular_graphics 'SHELXTL (Bruker, 1997)'
_computing_publication_material SHELXTL
_computing_structure_refinement 'SHELXL97 (Sheldrick, 1997)'
_computing_structure_solution 'SHELXS97 (Sheldrick, 199)'
_diffrn_ambient_temperature 295(2)
_diffrn_measured_fraction_theta_full 0.997
_diffrn_measured_fraction_theta_max 0.997
_diffrn_measurement_device_type 'Rigaku R-AXIS RAPID IP area-detector'
_diffrn_measurement_method oscillation
_diffrn_radiation_monochromator graphite
_diffrn_radiation_source 'rotating anode'
_diffrn_radiation_type MoK\a
_diffrn_radiation_wavelength 0.71073
_diffrn_reflns_av_R_equivalents 0.0638
_diffrn_reflns_av_sigmaI/netI 0.0648
_diffrn_reflns_limit_h_max 20
_diffrn_reflns_limit_h_min -21
_diffrn_reflns_limit_k_max 15
_diffrn_reflns_limit_k_min -15
_diffrn_reflns_limit_l_max 16
_diffrn_reflns_limit_l_min -16
_diffrn_reflns_number 10929
_diffrn_reflns_theta_full 27.48
_diffrn_reflns_theta_max 27.48
_diffrn_reflns_theta_min 3.12
_diffrn_standards_decay_% 0
_diffrn_standards_number 0
_exptl_absorpt_coefficient_mu 2.473
_exptl_absorpt_correction_T_max 0.743
_exptl_absorpt_correction_T_min 0.370
_exptl_absorpt_correction_type multi-scan
_exptl_absorpt_process_details '(SADABS; Sheldrick, 1996)'
_exptl_crystal_colour blue
_exptl_crystal_density_diffrn 1.897
_exptl_crystal_density_method 'not measured'
_exptl_crystal_description prism
_exptl_crystal_F_000 1276
_exptl_crystal_size_max 0.46
_exptl_crystal_size_mid 0.13
_exptl_crystal_size_min 0.12
_refine_diff_density_max 3.878
_refine_diff_density_min -2.863
_refine_ls_extinction_method none
_refine_ls_goodness_of_fit_ref 1.021
_refine_ls_hydrogen_treatment constr
_refine_ls_matrix_type full
_refine_ls_number_parameters 150
_refine_ls_number_reflns 2617
_refine_ls_number_restraints 0
_refine_ls_restrained_S_all 1.021
_refine_ls_R_factor_all 0.0697
_refine_ls_R_factor_gt 0.0611
_refine_ls_shift/su_max 0.011
_refine_ls_shift/su_mean 0.002
_refine_ls_structure_factor_coef Fsqd
_refine_ls_weighting_details 'calc w=1/[\s^2^(Fo^2^)+(0.0551P)^2^+30.844P] where P=(Fo^2^+2Fc^2^)/3'
_refine_ls_weighting_scheme calc
_refine_ls_wR_factor_gt 0.1561
_refine_ls_wR_factor_ref 0.1645
_reflns_number_gt 2296
_reflns_number_total 2617
_reflns_threshold_expression I>2\s(I)
_cod_data_source_file bx2075.cif
_cod_data_source_block I
_cod_original_sg_symbol_H-M 'C 2/c'
_cod_database_code 2213196
_cod_database_fobs_code 2213196

loop_
_symmetry_equiv_pos_as_xyz
'x, y, z'
'-x, y, -z+1/2'
'x+1/2, y+1/2, z'
'-x+1/2, y+1/2, -z+1/2'
'-x, -y, -z'
'x, -y, z-1/2'
'-x+1/2, -y+1/2, -z'
'x+1/2, -y+1/2, z-1/2'

loop_
_atom_site_type_symbol
_atom_site_label
_atom_site_fract_x
_atom_site_fract_y
_atom_site_fract_z
_atom_site_U_iso_or_equiv
_atom_site_adp_type
_atom_site_calc_flag
_atom_site_refinement_flags
_atom_site_occupancy
I I1 0.5000 0.51742(3) 0.2500 0.05310(10) Uani d S 1
Cu Cu1 0.5000 0.74631(7) 0.2500 0.05310(10) Uani d S 1
Cl Cl1 0.5000 0.12606(12) 0.2500 0.0489(3) Uani d S 1
O O1 0.5620(3) 0.0559(5) 0.2329(5) 0.1297(16) Uani d . 1
O O2 0.4631(5) 0.1929(6) 0.1527(5) 0.174(3) Uani d . 1
N N1 0.5935(2) 0.7470(3) 0.1910(3) 0.05310(10) Uani d . 1
N N2 0.59261(19) 0.8369(3) 0.3854(3) 0.0435(7) Uani d . 1
C C1 0.5919(3) 0.6988(4) 0.0937(4) 0.0598(12) Uani d . 1
H H1A 0.5398 0.6690 0.0410 0.072 Uiso calc R 1
C C2 0.6658(3) 0.6919(4) 0.0691(4) 0.0637(12) Uani d . 1
H H2A 0.6627 0.6576 0.0009 0.076 Uiso calc R 1
C C3 0.7419(3) 0.7350(4) 0.1440(4) 0.0636(12) Uani d . 1
H H3A 0.7918 0.7281 0.1290 0.076 Uiso calc R 1
C C4 0.7455(2) 0.7909(4) 0.2461(4) 0.0532(10) Uani d . 1
C C5 0.8213(3) 0.8429(4) 0.3292(5) 0.0669(13) Uani d . 1
H H5A 0.8727 0.8418 0.3175 0.080 Uiso calc R 1
C C6 0.8198(3) 0.8937(4) 0.4247(5) 0.0638(14) Uani d . 1
H H6A 0.8701 0.9282 0.4766 0.077 Uiso calc R 1
C C7 0.7429(3) 0.8958(4) 0.4482(4) 0.0519(11) Uani d . 1
C C8 0.7376(3) 0.9452(4) 0.5476(4) 0.0616(13) Uani d . 1
H H8A 0.7859 0.9803 0.6030 0.074 Uiso calc R 1
C C9 0.6613(3) 0.9409(4) 0.5616(4) 0.0608(12) Uani d . 1
H H9A 0.6566 0.9747 0.6258 0.073 Uiso calc R 1
C C10 0.5901(3) 0.8856(4) 0.4793(3) 0.0516(10) Uani d . 1
H H10A 0.5385 0.8827 0.4906 0.062 Uiso calc R 1
C C11 0.6678(2) 0.8436(3) 0.3694(3) 0.0423(9) Uani d . 1
C C12 0.6686(2) 0.7934(3) 0.2658(3) 0.0420(8) Uani d . 1

loop_
_atom_site_aniso_label
_atom_site_aniso_U_11
_atom_site_aniso_U_22
_atom_site_aniso_U_33
_atom_site_aniso_U_12
_atom_site_aniso_U_13
_atom_site_aniso_U_23
I1 0.04444(14) 0.05585(19) 0.06436(17) 0.000 0.02721(12) 0.000
Cu1 0.04444(14) 0.05585(19) 0.06436(17) 0.000 0.02721(12) 0.000
Cl1 0.0505(6) 0.0512(7) 0.0480(6) 0.000 0.0226(5) 0.000
O1 0.130(2) 0.127(4) 0.188(3) 0.052(2) 0.123(2) 0.048(3)
O2 0.193(5) 0.213(6) 0.118(3) 0.096(5) 0.064(3) 0.093(4)
N1 0.04444(14) 0.05585(19) 0.06436(17) 0.000 0.02721(12) 0.000
N2 0.0431(12) 0.0451(16) 0.0467(13) 0.0017(12) 0.0226(11) 0.0062(12)
C1 0.0636(19) 0.068(3) 0.0604(19) 0.0010(19) 0.0381(15) 0.0009(18)
C2 0.077(2) 0.072(3) 0.0629(18) 0.012(2) 0.0492(15) 0.0108(18)
C3 0.0593(17) 0.071(3) 0.080(2) 0.0142(18) 0.0480(15) 0.0219(19)
C4 0.0454(15) 0.052(2) 0.0714(19) 0.0105(15) 0.0327(14) 0.0229(17)
C5 0.0410(16) 0.072(3) 0.092(3) 0.0059(18) 0.0314(18) 0.025(2)
C6 0.0391(17) 0.065(3) 0.083(3) -0.0040(18) 0.0193(18) 0.012(2)
C7 0.0446(17) 0.046(2) 0.059(2) -0.0006(16) 0.0140(16) 0.0133(17)
C8 0.061(2) 0.055(2) 0.062(2) -0.009(2) 0.0169(19) 0.0028(19)
C9 0.077(2) 0.055(2) 0.0520(19) -0.007(2) 0.0283(18) -0.0033(17)
C10 0.0552(18) 0.053(2) 0.0527(18) -0.0005(16) 0.0274(15) 0.0029(16)
C11 0.0392(14) 0.0412(17) 0.0479(16) 0.0027(13) 0.0186(12) 0.0122(13)
C12 0.0396(13) 0.0438(18) 0.0487(15) 0.0063(13) 0.0240(12) 0.0145(13)

loop_
_atom_type_symbol
_atom_type_description
_atom_type_scat_dispersion_real
_atom_type_scat_dispersion_imag
_atom_type_scat_source
C C 0.0033 0.0016 'International Tables Vol C Tables 4.2.6.8 and 6.1.1.4'
H H 0.0000 0.0000 'International Tables Vol C Tables 4.2.6.8 and 6.1.1.4'
N N 0.0061 0.0033 'International Tables Vol C Tables 4.2.6.8 and 6.1.1.4'
O O 0.0106 0.0060 'International Tables Vol C Tables 4.2.6.8 and 6.1.1.4'
Cu Cu 0.3201 1.2651 'International Tables Vol C Tables 4.2.6.8 and 6.1.1.4'
I I -0.4742 1.8119 'International Tables Vol C Tables 4.2.6.8 and 6.1.1.4'
Cl Cl 0.1484 0.1585 'International Tables Vol C Tables 4.2.6.8 and 6.1.1.4'

loop_
_geom_angle_atom_site_label_1
_geom_angle_atom_site_label_2
_geom_angle_atom_site_label_3
_geom_angle_site_symmetry_1
_geom_angle_site_symmetry_3
_geom_angle
_geom_angle_publ_flag
N1 Cu1 N1 2_655 . 179.6(2) yes
N1 Cu1 N2 2_655 . 97.80(14) yes
N1 Cu1 N2 . . 81.97(14) yes
N1 Cu1 N2 2_655 2_655 81.97(14) ?
N1 Cu1 N2 . 2_655 97.80(14) ?
N2 Cu1 N2 . 2_655 118.35(18) yes
N1 Cu1 I1 2_655 . 90.22(11) ?
N1 Cu1 I1 . . 90.22(11) yes
N2 Cu1 I1 . . 120.82(9) yes
N2 Cu1 I1 2_655 . 120.82(9) ?
O2 Cl1 O2 2_655 . 110.2(6) ?
O2 Cl1 O1 2_655 2_655 107.5(4) ?
O2 Cl1 O1 . 2_655 111.9(4) ?
O2 Cl1 O1 2_655 . 111.9(4) ?
O2 Cl1 O1 . . 107.5(4) ?
O1 Cl1 O1 2_655 . 108.0(5) ?
C1 N1 C12 . . 118.9(4) ?
C1 N1 Cu1 . . 127.4(3) ?
C12 N1 Cu1 . . 113.4(3) ?
C10 N2 C11 . . 117.7(3) ?
C10 N2 Cu1 . . 132.2(3) ?
C11 N2 Cu1 . . 110.1(2) ?
N1 C1 C2 . . 121.9(4) ?
N1 C1 H1A . . 119.0 ?
C2 C1 H1A . . 119.0 ?
C3 C2 C1 . . 120.0(4) ?
C3 C2 H2A . . 120.0 ?
C1 C2 H2A . . 120.0 ?
C2 C3 C4 . . 119.7(4) ?
C2 C3 H3A . . 120.1 ?
C4 C3 H3A . . 120.1 ?
C12 C4 C3 . . 117.0(3) ?
C12 C4 C5 . . 118.4(4) ?
C3 C4 C5 . . 124.6(4) ?
C6 C5 C4 . . 121.2(4) ?
C6 C5 H5A . . 119.4 ?
C4 C5 H5A . . 119.4 ?
C5 C6 C7 . . 121.7(4) ?
C5 C6 H6A . . 119.2 ?
C7 C6 H6A . . 119.2 ?
C11 C7 C8 . . 117.0(4) ?
C11 C7 C6 . . 118.5(4) ?
C8 C7 C6 . . 124.5(4) ?
C9 C8 C7 . . 119.5(4) ?
C9 C8 H8A . . 120.3 ?
C7 C8 H8A . . 120.3 ?
C8 C9 C10 . . 119.6(5) ?
C8 C9 H9A . . 120.2 ?
C10 C9 H9A . . 120.2 ?
N2 C10 C9 . . 122.9(4) ?
N2 C10 H10A . . 118.5 ?
C9 C10 H10A . . 118.5 ?
N2 C11 C7 . . 123.3(4) ?
N2 C11 C12 . . 116.9(3) ?
C7 C11 C12 . . 119.8(4) ?
N1 C12 C4 . . 122.3(4) ?
N1 C12 C11 . . 117.3(3) ?
C4 C12 C11 . . 120.4(3) ?

loop_
_geom_bond_atom_site_label_1
_geom_bond_atom_site_label_2
_geom_bond_site_symmetry_2
_geom_bond_distance
_geom_bond_publ_flag
I1 Cu1 . 2.7000(10) yes
Cu1 N1 2_655 1.978(4) ?
Cu1 N1 . 1.978(4) yes
Cu1 N2 . 2.086(3) yes
Cu1 N2 2_655 2.086(3) ?
Cl1 O2 2_655 1.378(6) ?
Cl1 O2 . 1.378(6) ?
Cl1 O1 2_655 1.408(5) ?
Cl1 O1 . 1.408(5) ?
N1 C1 . 1.338(6) ?
N1 C12 . 1.352(5) ?
N2 C10 . 1.327(5) ?
N2 C11 . 1.354(5) ?
C1 C2 . 1.392(6) ?
C1 H1A . 0.9300 ?
C2 C3 . 1.348(6) ?
C2 H2A . 0.9300 ?
C3 C4 . 1.422(7) ?
C3 H3A . 0.9300 ?
C4 C12 . 1.404(6) ?
C4 C5 . 1.424(6) ?
C5 C6 . 1.349(8) ?
C5 H5A . 0.9300 ?
C6 C7 . 1.430(7) ?
C6 H6A . 0.9300 ?
C7 C11 . 1.398(5) ?
C7 C8 . 1.411(7) ?
C8 C9 . 1.357(7) ?
C8 H8A . 0.9300 ?
C9 C10 . 1.393(6) ?
C9 H9A . 0.9300 ?
C10 H10A . 0.9300 ?
C11 C12 . 1.434(6) ?

loop_
_geom_torsion_atom_site_label_1
_geom_torsion_atom_site_label_2
_geom_torsion_atom_site_label_3
_geom_torsion_atom_site_label_4
_geom_torsion_site_symmetry_1
_geom_torsion
N2 Cu1 N1 C1 . 178.6(4)
N2 Cu1 N1 C1 2_655 -63.7(4)
I1 Cu1 N1 C1 . 57.5(4)
N2 Cu1 N1 C12 . 5.0(3)
N2 Cu1 N1 C12 2_655 122.7(3)
I1 Cu1 N1 C12 . -116.1(3)
N1 Cu1 N2 C10 2_655 -3.1(4)
N1 Cu1 N2 C10 . 176.6(4)
N2 Cu1 N2 C10 2_655 82.0(3)
I1 Cu1 N2 C10 . -98.0(3)
N1 Cu1 N2 C11 2_655 176.5(2)
N1 Cu1 N2 C11 . -3.8(2)
N2 Cu1 N2 C11 2_655 -98.4(2)
I1 Cu1 N2 C11 . 81.6(2)
C12 N1 C1 C2 . 2.1(7)
Cu1 N1 C1 C2 . -171.2(4)
N1 C1 C2 C3 . -0.3(7)
C1 C2 C3 C4 . -2.2(7)
C2 C3 C4 C12 . 2.9(6)
C2 C3 C4 C5 . -177.8(5)
C12 C4 C5 C6 . -0.1(7)
C3 C4 C5 C6 . -179.5(5)
C4 C5 C6 C7 . 1.3(7)
C5 C6 C7 C11 . 0.0(7)
C5 C6 C7 C8 . 178.5(5)
C11 C7 C8 C9 . -0.6(6)
C6 C7 C8 C9 . -179.2(4)
C7 C8 C9 C10 . 1.6(7)
C11 N2 C10 C9 . -1.0(6)
Cu1 N2 C10 C9 . 178.6(3)
C8 C9 C10 N2 . -0.7(7)
C10 N2 C11 C7 . 2.0(5)
Cu1 N2 C11 C7 . -177.6(3)
C10 N2 C11 C12 . -178.3(3)
Cu1 N2 C11 C12 . 2.1(4)
C8 C7 C11 N2 . -1.2(6)
C6 C7 C11 N2 . 177.4(4)
C8 C7 C11 C12 . 179.1(4)
C6 C7 C11 C12 . -2.3(6)
C1 N1 C12 C4 . -1.3(6)
Cu1 N1 C12 C4 . 172.9(3)
C1 N1 C12 C11 . -179.7(4)
Cu1 N1 C12 C11 . -5.5(4)
C3 C4 C12 N1 . -1.2(6)
C5 C4 C12 N1 . 179.4(4)
C3 C4 C12 C11 . 177.2(4)
C5 C4 C12 C11 . -2.2(6)
N2 C11 C12 N1 . 2.2(5)
C7 C11 C12 N1 . -178.1(4)
N2 C11 C12 C4 . -176.3(3)
C7 C11 C12 C4 . 3.5(5)
